data_1560892
loop_
_publ_author_name
'Cramer, Alisha J.'
'Cole, Jacqueline M.'

_publ_section_title
;
 Host-guest prospects of neodymium and gadolinium ultraphosphate
 frameworks for nuclear waste storage: Multi-temperature topological
 analysis of nanoporous cages in RP5O14
;
_journal_name_full 'Journal of Solid State Chemistry'
_journal_page_first 250
_journal_page_last 257
_journal_paper_doi 10.1016/j.jssc.2018.07.020
_journal_volume 266
_journal_year 2018
_chemical_formula_sum 'Gd O14 P5'
_chemical_formula_weight 536.10
_space_group_IT_number 53
_space_group_name_Hall '-P 2ac 2'
_space_group_name_H-M_alt 'P m n a'
_symmetry_cell_setting orthorhombic
_symmetry_space_group_name_H-M 'P m n a'
_atom_sites_solution_hydrogens none
_atom_sites_solution_primary direct
_atom_sites_solution_secondary difmap
_audit_creation_method SHELXL-97
_cell_angle_alpha 90.00
_cell_angle_beta 90.00
_cell_angle_gamma 90.00
_cell_formula_units_Z 4
_cell_length_a 13.003(3)
_cell_length_b 8.7370(17)
_cell_length_c 8.9450(18)
_cell_measurement_reflns_used 512
_cell_measurement_temperature 390(2)
_cell_measurement_theta_max 28.28
_cell_measurement_theta_min 2.0
_cell_volume 1016.2(4)
_computing_cell_refinement
;
Rigaku CrystalClear-SM Expert 2.0
;
_computing_data_collection 'Rigaku CrystalClear-SM Expert 2.0'
_computing_data_reduction
;
Rigaku CrystalClear-SM Expert 2.0
;
_computing_molecular_graphics
;
SHELXTL-PLUS (Sheldrick, 1995)
;
_computing_publication_material 'SHELXL-97 (Sheldrick, 1997)'
_computing_structure_refinement 'SHELXL-97 (Sheldrick, 1997)'
_computing_structure_solution 'SHELXS-97 (Sheldrick, 1990)'
_diffrn_ambient_temperature 390(2)
_diffrn_measured_fraction_theta_full 0.843
_diffrn_measured_fraction_theta_max 0.843
_diffrn_measurement_device_type 'Rigaku Saturn 724+ CCD'
_diffrn_measurement_method '\w scans'
_diffrn_radiation_monochromator graphite
_diffrn_radiation_source 'fine-focus sealed tube'
_diffrn_radiation_type MoK\a
_diffrn_radiation_wavelength 0.71073
_diffrn_reflns_av_R_equivalents 0.0917
_diffrn_reflns_av_sigmaI/netI 0.0624
_diffrn_reflns_limit_h_max 14
_diffrn_reflns_limit_h_min -17
_diffrn_reflns_limit_k_max 9
_diffrn_reflns_limit_k_min -11
_diffrn_reflns_limit_l_max 12
_diffrn_reflns_limit_l_min -9
_diffrn_reflns_number 3674
_diffrn_reflns_theta_full 30.55
_diffrn_reflns_theta_max 30.55
_diffrn_reflns_theta_min 3.26
_diffrn_standards_decay_% 0
_diffrn_standards_interval_count 0
_diffrn_standards_interval_time 0
_diffrn_standards_number 0
_exptl_absorpt_coefficient_mu 7.402
_exptl_absorpt_correction_T_max 0.105
_exptl_absorpt_correction_T_min 0.069
_exptl_absorpt_correction_type empirical
_exptl_absorpt_process_details
;
T. Higashi, ABSCOR, empirical absorption correction
;
_exptl_crystal_colour colourless
_exptl_crystal_density_diffrn 3.504
_exptl_crystal_density_method 'not measured'
_exptl_crystal_description block
_exptl_crystal_F_000 1004
_exptl_crystal_size_max 0.4
_exptl_crystal_size_mid 0.4
_exptl_crystal_size_min 0.3
_refine_diff_density_max 2.023
_refine_diff_density_min -1.289
_refine_diff_density_rms 0.300
_refine_ls_extinction_coef 0.0146(13)
_refine_ls_extinction_expression Fc^*^=kFc[1+0.001xFc^2^\l^3^/sin(2\q)]^-1/4^
_refine_ls_extinction_method SHELXL
_refine_ls_goodness_of_fit_ref 1.175
_refine_ls_hydrogen_treatment none
_refine_ls_matrix_type full
_refine_ls_number_parameters 99
_refine_ls_number_reflns 1376
_refine_ls_number_restraints 0
_refine_ls_restrained_S_all 1.175
_refine_ls_R_factor_all 0.0475
_refine_ls_R_factor_gt 0.0449
_refine_ls_shift/su_max 0.000
_refine_ls_shift/su_mean 0.000
_refine_ls_structure_factor_coef Fsqd
_refine_ls_weighting_details 'calc w=1/[\s^2^(Fo^2^)+(0.0587P)^2^+4.7114P] where P=(Fo^2^+2Fc^2^)/3'
_refine_ls_weighting_scheme calc
_refine_ls_wR_factor_gt 0.1177
_refine_ls_wR_factor_ref 0.1192
_reflns_number_gt 1320
_reflns_number_total 1376
_reflns_threshold_expression >2sigma(I)
_cod_data_source_file 2gd390d-1aortho.cif
_cod_data_source_block 2gd390d-1a
_cod_original_cell_volume 1016.2(3)
_cod_original_sg_symbol_H-M Pmna
_cod_database_code 1560892

loop_
_symmetry_equiv_pos_as_xyz
'x, y, z'
'-x+1/2, -y, z+1/2'
'-x+1/2, y, -z+1/2'
'x, -y, -z'
'-x, -y, -z'
'x-1/2, y, -z-1/2'
'x-1/2, -y, z-1/2'
'-x, y, z'

loop_
_atom_site_label
_atom_site_type_symbol
_atom_site_fract_x
_atom_site_fract_y
_atom_site_fract_z
_atom_site_U_iso_or_equiv
_atom_site_adp_type
_atom_site_occupancy
_atom_site_symmetry_multiplicity
_atom_site_calc_flag
_atom_site_refinement_flags
_atom_site_disorder_assembly
_atom_site_disorder_group
Gd1 Gd 0.0000 0.27715(5) 0.19005(4) 0.0095(2) Uani 1 2 d S . .
P1 P -0.16505(12) 0.76343(18) 0.45092(17) 0.0109(3) Uani 1 1 d . . .
P2 P 0.0000 0.6849(3) 0.2449(2) 0.0102(4) Uani 1 2 d S . .
P3 P 0.17214(16) 0.0000 0.0000 0.0093(4) Uani 1 2 d S . .
P4 P 0.20217(16) 0.5000 0.0000 0.0118(4) Uani 1 2 d S . .
O1 O -0.0938(4) 0.7836(6) 0.3118(4) 0.0159(10) Uani 1 1 d . . .
O2 O 0.0000 0.5310(9) 0.3126(6) 0.0193(15) Uani 1 2 d S . .
O3 O 0.0000 0.2913(9) -0.0813(7) 0.0200(14) Uani 1 2 d S . .
O4 O -0.1128(4) 0.2274(6) 0.4042(5) 0.0214(10) Uani 1 1 d . . .
O5 O -0.2473(4) 0.8864(6) 0.4175(5) 0.0248(11) Uani 1 1 d . . .
O6 O 0.1169(4) 0.0803(6) 0.1203(5) 0.0199(9) Uani 1 1 d . . .
O7 O 0.1488(4) 0.4135(6) 0.1175(5) 0.0207(9) Uani 1 1 d . . .
O8 O 0.2805(5) 0.6099(6) 0.0866(5) 0.0290(13) Uani 1 1 d . . .

loop_
_atom_site_aniso_label
_atom_site_aniso_U_11
_atom_site_aniso_U_22
_atom_site_aniso_U_33
_atom_site_aniso_U_23
_atom_site_aniso_U_13
_atom_site_aniso_U_12
Gd1 0.0103(3) 0.0089(3) 0.0093(3) -0.00013(12) 0.000 0.000
P1 0.0105(7) 0.0111(7) 0.0112(7) -0.0008(5) 0.0001(5) 0.0019(5)
P2 0.0101(8) 0.0107(9) 0.0097(8) -0.0012(8) 0.000 0.000
P3 0.0089(8) 0.0081(9) 0.0110(8) 0.0010(7) 0.000 0.000
P4 0.0105(9) 0.0119(10) 0.0130(8) 0.0005(7) 0.000 0.000
O1 0.017(2) 0.012(3) 0.019(2) 0.0036(15) 0.0067(16) 0.0062(16)
O2 0.028(4) 0.008(3) 0.022(3) 0.001(2) 0.000 0.000
O3 0.025(3) 0.023(4) 0.011(3) 0.002(3) 0.000 0.000
O4 0.023(2) 0.028(3) 0.013(2) 0.0004(17) 0.0072(18) -0.0024(19)
O5 0.025(2) 0.032(3) 0.018(2) 0.0001(19) 0.0008(17) 0.020(2)
O6 0.026(2) 0.017(2) 0.0175(19) -0.0016(16) 0.0040(17) 0.0055(19)
O7 0.020(2) 0.020(2) 0.022(2) 0.0038(18) 0.0034(17) -0.0082(18)
O8 0.039(3) 0.024(3) 0.025(2) 0.010(2) -0.014(2) -0.020(2)

loop_
_atom_type_symbol
_atom_type_description
_atom_type_scat_dispersion_real
_atom_type_scat_dispersion_imag
_atom_type_scat_source
O O 0.0106 0.0060 'International Tables Vol C Tables 4.2.6.8 and 6.1.1.4'
P P 0.1023 0.0942 'International Tables Vol C Tables 4.2.6.8 and 6.1.1.4'
Gd Gd -0.1653 3.9035 'International Tables Vol C Tables 4.2.6.8 and 6.1.1.4'

loop_
_geom_angle_atom_site_label_1
_geom_angle_atom_site_label_2
_geom_angle_atom_site_label_3
_geom_angle
_geom_angle_site_symmetry_1
_geom_angle_site_symmetry_3
O7 Gd1 O7 109.9(3) 8 .
O7 Gd1 O6 76.65(18) 8 8
O7 Gd1 O6 144.65(17) . 8
O7 Gd1 O6 144.65(17) 8 .
O7 Gd1 O6 76.65(18) . .
O6 Gd1 O6 79.4(2) 8 .
O7 Gd1 O3 72.54(14) 8 .
O7 Gd1 O3 72.54(14) . .
O6 Gd1 O3 76.99(18) 8 .
O6 Gd1 O3 76.99(18) . .
O7 Gd1 O4 79.29(18) 8 .
O7 Gd1 O4 142.55(17) . .
O6 Gd1 O4 72.22(17) 8 .
O6 Gd1 O4 117.34(16) . .
O3 Gd1 O4 142.13(14) . .
O7 Gd1 O4 142.55(17) 8 8
O7 Gd1 O4 79.29(18) . 8
O6 Gd1 O4 117.34(16) 8 8
O6 Gd1 O4 72.22(17) . 8
O3 Gd1 O4 142.13(14) . 8
O4 Gd1 O4 73.5(3) . 8
O7 Gd1 O2 70.72(14) 8 .
O7 Gd1 O2 70.72(14) . .
O6 Gd1 O2 139.86(12) 8 .
O6 Gd1 O2 139.86(12) . .
O3 Gd1 O2 113.4(2) . .
O4 Gd1 O2 79.20(16) . .
O4 Gd1 O2 79.20(16) 8 .
O4 P1 O5 117.0(3) 4_566 .
O4 P1 O8 116.7(3) 4_566 6_556
O5 P1 O8 104.1(4) . 6_556
O4 P1 O1 115.0(3) 4_566 .
O5 P1 O1 100.3(3) . .
O8 P1 O1 101.3(3) 6_556 .
O2 P2 O3 122.3(4) . 5_565
O2 P2 O1 109.6(2) . 8
O3 P2 O1 107.0(2) 5_565 8
O2 P2 O1 109.6(2) . .
O3 P2 O1 107.0(2) 5_565 .
O1 P2 O1 98.5(4) 8 .
O6 P3 O6 121.6(4) 4 .
O6 P3 O5 105.9(2) 4 7_665
O6 P3 O5 110.9(3) . 7_665
O6 P3 O5 110.9(3) 4 6_646
O6 P3 O5 105.9(2) . 6_646
O5 P3 O5 99.5(4) 7_665 6_646
O7 P4 O7 123.6(4) 4_565 .
O7 P4 O8 109.8(3) 4_565 .
O7 P4 O8 105.3(3) . .
O7 P4 O8 105.3(3) 4_565 4_565
O7 P4 O8 109.8(3) . 4_565
O8 P4 O8 100.9(5) . 4_565
P1 O1 P2 133.3(3) . .
P2 O2 Gd1 129.5(3) . .
P2 O3 Gd1 174.8(5) 5_565 .
P1 O4 Gd1 163.5(3) 4_566 .
P1 O5 P3 141.7(3) . 6_566
P3 O6 Gd1 148.0(3) . .
P4 O7 Gd1 147.4(3) . .
P1 O8 P4 134.7(3) 6_656 .

loop_
_geom_bond_atom_site_label_1
_geom_bond_atom_site_label_2
_geom_bond_distance
_geom_bond_site_symmetry_2
Gd1 O7 2.363(5) 8
Gd1 O7 2.363(5) .
Gd1 O6 2.379(5) 8
Gd1 O6 2.379(5) .
Gd1 O3 2.431(7) .
Gd1 O4 2.452(5) .
Gd1 O4 2.452(5) 8
Gd1 O2 2.474(8) .
P1 O4 1.465(5) 4_566
P1 O5 1.545(5) .
P1 O8 1.554(5) 6_556
P1 O1 1.561(5) .
P2 O2 1.475(8) .
P2 O3 1.478(7) 5_565
P2 O1 1.609(5) 8
P2 O1 1.609(5) .
P3 O6 1.471(4) 4
P3 O6 1.471(4) .
P3 O5 1.621(5) 7_665
P3 O5 1.621(5) 6_646
P4 O7 1.469(4) 4_565
P4 O7 1.469(4) .
P4 O8 1.600(5) .
P4 O8 1.600(5) 4_565
O3 P2 1.478(7) 5_565
O4 P1 1.465(5) 4_566
O5 P3 1.621(5) 6_566
O8 P1 1.554(5) 6_656

_cod_database_fobs_code 1560892
